data_4507969
loop_
_publ_author_name
'Wang, Xiu-Li'
'Luan, Jian'
'Sui, Fang-Fang'
'Lin, Hong-Yan'
'Liu, Guo-Cheng'
'Xu, Chuang'

_publ_section_title
;
 Structural Diversities and Fluorescent and Photocatalytic Properties of a
 Series of CuIICoordination Polymers Constructed from Flexible
 Bis-pyridyl-bis-amide Ligands with Different Spacer Lengths and Different
 Aromatic Carboxylates
;
_journal_issue 8
_journal_name_full 'Crystal Growth &amp; Design'
_journal_page_first 3561
_journal_paper_doi 10.1021/cg400538c
_journal_volume 13
_journal_year 2013
_chemical_formula_sum 'C56 H78 Cu2 N8 O21'
_chemical_formula_weight 1326.34
_chemical_name_systematic
; 
 ? 
;
_space_group_IT_number 2
_symmetry_cell_setting triclinic
_symmetry_space_group_name_Hall '-P 1'
_symmetry_space_group_name_H-M 'P -1'
_atom_sites_solution_hydrogens geom
_atom_sites_solution_primary direct
_atom_sites_solution_secondary difmap
_audit_creation_method SHELXL-97
_cell_angle_alpha 81.152(5)
_cell_angle_beta 89.833(4)
_cell_angle_gamma 67.143(6)
_cell_formula_units_Z 1
_cell_length_a 9.5201(4)
_cell_length_b 10.1789(7)
_cell_length_c 17.6150(10)
_cell_measurement_temperature 296(2)
_cell_measurement_theta_max 25.00
_cell_measurement_theta_min 2.54
_cell_volume 1551.18(17)
_computing_cell_refinement 'SMART (Bruker, 2001)'
_computing_data_collection 'SMART (Bruker, 2001)'
_computing_data_reduction 'SAINT+ (Bruker, 1999)'
_computing_molecular_graphics 'PLATON (Spek, 2003)'
_computing_publication_material 'SHELXTL (1998)'
_computing_structure_refinement 'SHELXL-97 (Sheldrick, 2008)'
_computing_structure_solution 'SHELXS-97 (Sheldrick, 2008)'
_diffrn_ambient_temperature 296(2)
_diffrn_measured_fraction_theta_full 0.999
_diffrn_measured_fraction_theta_max 0.999
_diffrn_measurement_device_type 'CCD area detector'
_diffrn_measurement_method 'phi and omega scans'
_diffrn_radiation_monochromator graphite
_diffrn_radiation_source 'fine-focus sealed tube'
_diffrn_radiation_type MoK\a
_diffrn_radiation_wavelength 0.71073
_diffrn_reflns_av_R_equivalents 0.0240
_diffrn_reflns_av_sigmaI/netI 0.0405
_diffrn_reflns_limit_h_max 11
_diffrn_reflns_limit_h_min -11
_diffrn_reflns_limit_k_max 12
_diffrn_reflns_limit_k_min -12
_diffrn_reflns_limit_l_max 20
_diffrn_reflns_limit_l_min -20
_diffrn_reflns_number 9652
_diffrn_reflns_theta_full 25.00
_diffrn_reflns_theta_max 25.00
_diffrn_reflns_theta_min 2.54
_exptl_absorpt_coefficient_mu 0.767
_exptl_absorpt_correction_T_max 0.885
_exptl_absorpt_correction_T_min 0.832
_exptl_absorpt_correction_type empirical
_exptl_absorpt_process_details SADABS
_exptl_crystal_colour BLUE
_exptl_crystal_density_diffrn 1.420
_exptl_crystal_density_method 'not measured'
_exptl_crystal_description BLOCK
_exptl_crystal_F_000 696
_exptl_crystal_size_max 0.24
_exptl_crystal_size_mid 0.21
_exptl_crystal_size_min 0.16
_refine_diff_density_max 0.745
_refine_diff_density_min -0.555
_refine_diff_density_rms 0.075
_refine_ls_extinction_method none
_refine_ls_goodness_of_fit_ref 1.040
_refine_ls_hydrogen_treatment constr
_refine_ls_matrix_type full
_refine_ls_number_parameters 394
_refine_ls_number_reflns 5450
_refine_ls_number_restraints 0
_refine_ls_restrained_S_all 1.040
_refine_ls_R_factor_all 0.0691
_refine_ls_R_factor_gt 0.0534
_refine_ls_shift/su_max 0.000
_refine_ls_shift/su_mean 0.000
_refine_ls_structure_factor_coef Fsqd
_refine_ls_weighting_details 'calc w=1/[\s^2^(Fo^2^)+(0.0877P)^2^+1.4386P] where P=(Fo^2^+2Fc^2^)/3'
_refine_ls_weighting_scheme calc
_refine_ls_wR_factor_gt 0.1488
_refine_ls_wR_factor_ref 0.1582
_reflns_number_gt 4401
_reflns_number_total 5450
_reflns_threshold_expression >2sigma(I)
_cod_data_source_file cg400538c_si_002.cif
_cod_data_source_block 10
_cod_depositor_comments
;
The following automatic conversions were performed:

'_symmetry_cell_setting' value 'Triclinic' changed to 'triclinic'
according to /home/saulius/struct/CIF-dictionaries/cif_core.dic
dictionary named 'cif_core.dic' version 2.4.2 from 2011-04-26.

Automatic conversion script
Id: cif_fix_values 1891 2012-01-12 08:04:46Z andrius 
;
_cod_original_cell_volume 1551.18(15)
_cod_database_code 4507969

loop_
_symmetry_equiv_pos_as_xyz
'x, y, z'
'-x, -y, -z'

loop_
_atom_site_label
_atom_site_type_symbol
_atom_site_fract_x
_atom_site_fract_y
_atom_site_fract_z
_atom_site_U_iso_or_equiv
_atom_site_adp_type
_atom_site_occupancy
_atom_site_symmetry_multiplicity
_atom_site_calc_flag
_atom_site_refinement_flags
C1 C 0.8790(4) -0.1574(4) 0.5760(2) 0.0372(8) Uani 1 1 d .
H1 H 0.7899 -0.1691 0.5642 0.045 Uiso 1 1 calc R
N1 N 0.8810(3) -0.0863(3) 0.63372(17) 0.0344(7) Uani 1 1 d .
O1 O 0.6885(3) -0.2178(3) 0.70126(14) 0.0391(6) Uani 1 1 d .
Cu1 Cu 0.69911(5) -0.02260(4) 0.69887(2) 0.03457(17) Uani 1 1 d .
O1W O 0.5545(3) 0.1203(4) 0.58939(17) 0.0630(9) Uani 1 1 d .
H1WA H 0.5410 0.1952 0.5564 0.076 Uiso 1 1 d R
H1WB H 0.4835 0.0925 0.5810 0.076 Uiso 1 1 d R
C2 C 1.0045(4) -0.2144(4) 0.5331(2) 0.0404(9) Uani 1 1 d .
N2 N 1.0038(4) -0.2950(4) 0.4746(2) 0.0499(9) Uani 1 1 d .
H2 H 1.0907 -0.3587 0.4663 0.060 Uiso 1 1 calc R
O2 O 0.8224(3) -0.2306(3) 0.80687(16) 0.0463(7) Uani 1 1 d .
O2W O 0.1537(4) -0.8063(6) 0.0414(2) 0.0975(15) Uani 1 1 d .
H2WA H 0.1007 -0.8580 0.0546 0.117 Uiso 1 1 d R
H2WB H 0.1382 -0.7950 0.0875 0.117 Uiso 1 1 d R
C3 C 1.1364(5) -0.1964(5) 0.5509(3) 0.0576(12) Uani 1 1 d .
H3 H 1.2231 -0.2340 0.5238 0.069 Uiso 1 1 calc R
N3 N 0.4040(4) -0.8162(4) -0.05607(18) 0.0452(8) Uani 1 1 d .
H3A H 0.3185 -0.7803 -0.0353 0.054 Uiso 1 1 calc R
O3 O 0.6603(6) -0.6869(4) 0.6463(2) 0.1067(17) Uani 1 1 d .
O3W O 1.4963(5) -0.2193(5) 0.5770(3) 0.1052(14) Uani 1 1 d .
H3WA H 1.5517 -0.1962 0.6057 0.126 Uiso 1 1 d R
H3WB H 1.4710 -0.2821 0.6043 0.126 Uiso 1 1 d R
C4 C 1.1372(5) -0.1217(6) 0.6097(3) 0.0671(14) Uani 1 1 d .
H4 H 1.2246 -0.1076 0.6223 0.081 Uiso 1 1 calc R
N4 N 0.5148(3) -0.9669(3) -0.23529(17) 0.0356(7) Uani 1 1 d .
O4 O 0.7599(3) -0.8775(3) 0.73517(15) 0.0458(7) Uani 1 1 d .
O4W O 1.3122(5) -0.5047(5) 0.4649(3) 0.1082(15) Uani 1 1 d .
H4WA H 1.3379 -0.5892 0.4540 0.130 Uiso 1 1 d R
H4WB H 1.3926 -0.4878 0.4674 0.130 Uiso 1 1 d R
C5 C 1.0091(5) -0.0681(5) 0.6495(3) 0.0507(11) Uani 1 1 d .
H5 H 1.0111 -0.0174 0.6888 0.061 Uiso 1 1 calc R
O5 O 0.7562(4) -0.1961(4) 0.4383(2) 0.0791(12) Uani 1 1 d .
O5W O 1.0000 -1.0000 1.0000 0.268(7) Uani 1 2 d S
H5WA H 1.0574 -0.9987 1.0088 0.321 Uiso 1 1 d R
C6 C 0.8849(4) -0.2841(5) 0.4312(2) 0.0446(9) Uani 1 1 d .
O6 O 0.6550(4) -0.8622(4) -0.04229(19) 0.0691(10) Uani 1 1 d .
C7 C 0.9197(4) -0.3775(5) 0.3693(2) 0.0491(10) Uani 1 1 d .
H7A H 1.0013 -0.4698 0.3892 0.059 Uiso 1 1 calc R
H7B H 0.9570 -0.3318 0.3261 0.059 Uiso 1 1 calc R
C8 C 0.7857(4) -0.4053(5) 0.3405(2) 0.0444(9) Uani 1 1 d .
H8A H 0.7006 -0.3135 0.3247 0.053 Uiso 1 1 calc R
H8B H 0.7544 -0.4598 0.3823 0.053 Uiso 1 1 calc R
C9 C 0.8228(4) -0.4882(5) 0.2732(2) 0.0459(10) Uani 1 1 d .
H9A H 0.8577 -0.4352 0.2322 0.055 Uiso 1 1 calc R
H9B H 0.9059 -0.5812 0.2897 0.055 Uiso 1 1 calc R
C10 C 0.6882(5) -0.5129(5) 0.2416(2) 0.0469(10) Uani 1 1 d .
H10A H 0.6036 -0.4202 0.2271 0.056 Uiso 1 1 calc R
H10B H 0.6560 -0.5695 0.2820 0.056 Uiso 1 1 calc R
C11 C 0.7242(5) -0.5903(5) 0.1723(2) 0.0497(10) Uani 1 1 d .
H11A H 0.8100 -0.6823 0.1865 0.060 Uiso 1 1 calc R
H11B H 0.7543 -0.5328 0.1315 0.060 Uiso 1 1 calc R
C12 C 0.5895(5) -0.6168(5) 0.1422(2) 0.0489(10) Uani 1 1 d .
H12A H 0.5038 -0.5247 0.1283 0.059 Uiso 1 1 calc R
H12B H 0.5596 -0.6742 0.1832 0.059 Uiso 1 1 calc R
C13 C 0.6232(5) -0.6941(5) 0.0726(2) 0.0488(10) Uani 1 1 d .
H13A H 0.6474 -0.6343 0.0306 0.059 Uiso 1 1 calc R
H13B H 0.7122 -0.7839 0.0855 0.059 Uiso 1 1 calc R
C14 C 0.4910(5) -0.7267(5) 0.0463(2) 0.0484(10) Uani 1 1 d .
H14A H 0.4029 -0.6367 0.0320 0.058 Uiso 1 1 calc R
H14B H 0.4650 -0.7842 0.0888 0.058 Uiso 1 1 calc R
C15 C 0.5262(5) -0.8073(4) -0.0214(2) 0.0442(9) Uani 1 1 d .
C16 C 0.5198(4) -0.9111(4) -0.1716(2) 0.0363(8) Uani 1 1 d .
H16 H 0.6059 -0.8941 -0.1601 0.044 Uiso 1 1 calc R
C17 C 0.4010(4) -0.8775(4) -0.1222(2) 0.0378(8) Uani 1 1 d .
C18 C 0.2726(5) -0.9022(5) -0.1405(2) 0.0517(11) Uani 1 1 d .
H18 H 0.1909 -0.8807 -0.1090 0.062 Uiso 1 1 calc R
C19 C 0.2680(5) -0.9588(5) -0.2061(2) 0.0572(12) Uani 1 1 d .
H19 H 0.1824 -0.9752 -0.2194 0.069 Uiso 1 1 calc R
C20 C 0.3908(5) -0.9913(5) -0.2518(2) 0.0474(10) Uani 1 1 d .
H20 H 0.3874 -1.0314 -0.2955 0.057 Uiso 1 1 calc R
C21 C 0.7880(4) -0.4433(4) 0.7883(2) 0.0332(8) Uani 1 1 d .
C22 C 0.7444(4) -0.5174(4) 0.7385(2) 0.0353(8) Uani 1 1 d .
H22 H 0.6968 -0.4693 0.6905 0.042 Uiso 1 1 calc R
C23 C 0.7721(4) -0.6639(4) 0.7611(2) 0.0359(8) Uani 1 1 d .
C24 C 0.8403(4) -0.7321(4) 0.8337(2) 0.0424(9) Uani 1 1 d .
H24 H 0.8590 -0.8293 0.8492 0.051 Uiso 1 1 calc R
C25 C 0.8808(5) -0.6587(4) 0.8833(2) 0.0458(9) Uani 1 1 d .
H25 H 0.9244 -0.7059 0.9322 0.055 Uiso 1 1 calc R
C26 C 0.8569(4) -0.5148(4) 0.8606(2) 0.0394(8) Uani 1 1 d .
H26 H 0.8868 -0.4661 0.8937 0.047 Uiso 1 1 calc R
C27 C 0.7659(4) -0.2885(4) 0.7646(2) 0.0336(8) Uani 1 1 d .
C28 C 0.7287(5) -0.7474(4) 0.7084(2) 0.0444(9) Uani 1 1 d .

loop_
_atom_site_aniso_label
_atom_site_aniso_U_11
_atom_site_aniso_U_22
_atom_site_aniso_U_33
_atom_site_aniso_U_23
_atom_site_aniso_U_13
_atom_site_aniso_U_12
C1 0.038(2) 0.044(2) 0.037(2) -0.0165(16) 0.0015(16) -0.0206(17)
N1 0.0406(17) 0.0328(15) 0.0341(16) -0.0125(13) 0.0010(13) -0.0165(13)
O1 0.0545(15) 0.0313(13) 0.0378(14) -0.0124(11) 0.0009(12) -0.0211(12)
Cu1 0.0508(3) 0.0264(2) 0.0329(3) -0.01287(17) 0.00772(19) -0.0191(2)
O1W 0.0575(19) 0.076(2) 0.0469(17) -0.0037(16) -0.0038(14) -0.0191(17)
C2 0.039(2) 0.045(2) 0.041(2) -0.0194(17) 0.0003(16) -0.0156(17)
N2 0.0341(17) 0.072(2) 0.051(2) -0.0411(18) 0.0077(15) -0.0172(16)
O2 0.0667(18) 0.0367(14) 0.0453(16) -0.0117(12) -0.0060(13) -0.0288(13)
O2W 0.081(3) 0.180(5) 0.054(2) -0.046(3) 0.0165(19) -0.065(3)
C3 0.038(2) 0.074(3) 0.072(3) -0.042(3) 0.010(2) -0.024(2)
N3 0.0447(18) 0.059(2) 0.0417(18) -0.0283(16) 0.0104(15) -0.0234(16)
O3 0.201(5) 0.054(2) 0.073(3) 0.0028(19) -0.057(3) -0.063(3)
O3W 0.098(3) 0.138(4) 0.095(3) -0.014(3) -0.008(3) -0.065(3)
C4 0.041(2) 0.089(4) 0.091(4) -0.054(3) 0.004(2) -0.033(2)
N4 0.0483(18) 0.0312(15) 0.0324(16) -0.0107(12) 0.0011(13) -0.0189(14)
O4 0.0714(18) 0.0320(14) 0.0456(15) -0.0178(12) 0.0124(13) -0.0285(13)
O4W 0.124(4) 0.098(3) 0.096(3) -0.025(3) 0.024(3) -0.032(3)
C5 0.045(2) 0.056(3) 0.059(3) -0.032(2) -0.003(2) -0.020(2)
O5 0.0465(19) 0.103(3) 0.086(3) -0.063(2) -0.0076(17) -0.0094(18)
O5W 0.38(2) 0.180(11) 0.191(12) 0.064(9) -0.062(13) -0.092(12)
C6 0.035(2) 0.054(2) 0.048(2) -0.0252(19) 0.0032(17) -0.0139(18)
O6 0.0549(19) 0.112(3) 0.061(2) -0.055(2) 0.0143(16) -0.0399(19)
C7 0.043(2) 0.068(3) 0.044(2) -0.032(2) 0.0053(18) -0.022(2)
C8 0.043(2) 0.053(2) 0.043(2) -0.0250(19) 0.0054(17) -0.0194(19)
C9 0.046(2) 0.052(2) 0.043(2) -0.0251(19) 0.0032(18) -0.0170(19)
C10 0.047(2) 0.056(2) 0.045(2) -0.0262(19) 0.0035(18) -0.0210(19)
C11 0.052(2) 0.059(3) 0.048(2) -0.030(2) 0.0070(19) -0.024(2)
C12 0.054(2) 0.059(3) 0.045(2) -0.030(2) 0.0080(19) -0.027(2)
C13 0.059(3) 0.057(3) 0.043(2) -0.025(2) 0.0096(19) -0.029(2)
C14 0.059(3) 0.054(2) 0.042(2) -0.0250(19) 0.0080(19) -0.027(2)
C15 0.053(2) 0.052(2) 0.038(2) -0.0209(18) 0.0109(18) -0.027(2)
C16 0.045(2) 0.0364(19) 0.0342(19) -0.0142(15) 0.0018(16) -0.0197(17)
C17 0.044(2) 0.039(2) 0.0335(19) -0.0144(16) 0.0022(16) -0.0172(17)
C18 0.042(2) 0.073(3) 0.048(2) -0.027(2) 0.0086(18) -0.025(2)
C19 0.048(2) 0.087(3) 0.051(3) -0.028(2) 0.000(2) -0.036(2)
C20 0.058(3) 0.056(2) 0.037(2) -0.0187(19) -0.0026(19) -0.028(2)
C21 0.0369(19) 0.0272(17) 0.039(2) -0.0112(15) 0.0068(16) -0.0141(15)
C22 0.045(2) 0.0283(18) 0.038(2) -0.0099(15) 0.0052(16) -0.0187(16)
C23 0.040(2) 0.0288(18) 0.045(2) -0.0131(16) 0.0096(16) -0.0176(16)
C24 0.050(2) 0.0237(17) 0.053(2) -0.0052(17) 0.0025(19) -0.0147(16)
C25 0.059(2) 0.039(2) 0.037(2) -0.0031(17) -0.0043(18) -0.0187(19)
C26 0.045(2) 0.0356(19) 0.042(2) -0.0127(16) 0.0019(17) -0.0187(17)
C27 0.042(2) 0.0290(17) 0.0351(19) -0.0127(15) 0.0068(16) -0.0172(16)
C28 0.060(3) 0.035(2) 0.044(2) -0.0137(18) 0.006(2) -0.0230(19)

loop_
_atom_type_symbol
_atom_type_description
_atom_type_scat_dispersion_real
_atom_type_scat_dispersion_imag
_atom_type_scat_source
C C 0.0033 0.0016 'International Tables Vol C Tables 4.2.6.8 and 6.1.1.4'
H H 0.0000 0.0000 'International Tables Vol C Tables 4.2.6.8 and 6.1.1.4'
N N 0.0061 0.0033 'International Tables Vol C Tables 4.2.6.8 and 6.1.1.4'
O O 0.0106 0.0060 'International Tables Vol C Tables 4.2.6.8 and 6.1.1.4'
Cu Cu 0.3201 1.2651 'International Tables Vol C Tables 4.2.6.8 and 6.1.1.4'

loop_
_geom_angle_atom_site_label_1
_geom_angle_atom_site_label_2
_geom_angle_atom_site_label_3
_geom_angle
_geom_angle_site_symmetry_1
_geom_angle_site_symmetry_3
N1 C1 C2 122.7(3) . .
C5 N1 C1 118.2(3) . .
C5 N1 Cu1 121.8(3) . .
C1 N1 Cu1 119.8(2) . .
C27 O1 Cu1 101.5(2) . .
O4 Cu1 N1 92.37(11) 1_565 .
O4 Cu1 O1 156.59(11) 1_565 .
N1 Cu1 O1 88.57(11) . .
O4 Cu1 N4 89.98(11) 1_565 1_566
N1 Cu1 N4 177.45(11) . 1_566
O1 Cu1 N4 88.88(11) . 1_566
O4 Cu1 O1W 98.15(12) 1_565 .
N1 Cu1 O1W 88.26(11) . .
O1 Cu1 O1W 105.25(12) . .
N4 Cu1 O1W 92.38(11) 1_566 .
C3 C2 C1 118.2(3) . .
C3 C2 N2 119.3(3) . .
C1 C2 N2 122.4(3) . .
C6 N2 C2 127.7(3) . .
C4 C3 C2 118.7(4) . .
C15 N3 C17 127.5(3) . .
C5 C4 C3 119.9(4) . .
C20 N4 C16 118.7(3) . .
C20 N4 Cu1 121.6(2) . 1_544
C16 N4 Cu1 119.7(2) . 1_544
C28 O4 Cu1 131.4(3) . 1_545
N1 C5 C4 122.2(4) . .
O5 C6 N2 121.2(4) . .
O5 C6 C7 122.4(4) . .
N2 C6 C7 116.2(3) . .
C6 C7 C8 114.9(3) . .
C7 C8 C9 112.8(3) . .
C10 C9 C8 113.6(3) . .
C9 C10 C11 113.3(3) . .
C10 C11 C12 112.7(3) . .
C11 C12 C13 113.5(3) . .
C14 C13 C12 112.8(3) . .
C13 C14 C15 112.8(3) . .
O6 C15 N3 122.5(4) . .
O6 C15 C14 122.5(4) . .
N3 C15 C14 115.1(3) . .
N4 C16 C17 122.5(3) . .
C18 C17 C16 118.1(3) . .
C18 C17 N3 119.0(3) . .
C16 C17 N3 122.9(3) . .
C19 C18 C17 119.0(4) . .
C18 C19 C20 119.7(4) . .
N4 C20 C19 121.9(4) . .
C26 C21 C22 119.8(3) . .
C26 C21 C27 118.7(3) . .
C22 C21 C27 121.4(3) . .
C21 C22 C23 120.2(3) . .
C24 C23 C22 118.7(3) . .
C24 C23 C28 119.8(3) . .
C22 C23 C28 121.4(3) . .
C25 C24 C23 121.2(3) . .
C24 C25 C26 120.3(4) . .
C25 C26 C21 119.8(3) . .
O2 C27 O1 121.5(3) . .
O2 C27 C21 119.6(3) . .
O1 C27 C21 118.9(3) . .
O3 C28 O4 124.0(4) . .
O3 C28 C23 120.6(4) . .
O4 C28 C23 115.2(4) . .

loop_
_geom_bond_atom_site_label_1
_geom_bond_atom_site_label_2
_geom_bond_distance
_geom_bond_site_symmetry_2
C1 N1 1.339(4) .
C1 C2 1.388(5) .
N1 C5 1.338(5) .
N1 Cu1 2.021(3) .
O1 C27 1.286(4) .
O1 Cu1 2.022(2) .
Cu1 O4 1.971(2) 1_565
Cu1 N4 2.040(3) 1_566
Cu1 O1W 2.308(3) .
C2 C3 1.381(6) .
C2 N2 1.413(5) .
N2 C6 1.327(5) .
O2 C27 1.254(4) .
C3 C4 1.377(6) .
N3 C15 1.356(5) .
N3 C17 1.409(5) .
O3 C28 1.218(5) .
C4 C5 1.368(6) .
N4 C20 1.339(5) .
N4 C16 1.342(4) .
N4 Cu1 2.040(3) 1_544
O4 C28 1.252(4) .
O4 Cu1 1.971(2) 1_545
O5 C6 1.225(5) .
C6 C7 1.508(5) .
O6 C15 1.216(5) .
C7 C8 1.514(5) .
C8 C9 1.523(5) .
C9 C10 1.520(5) .
C10 C11 1.521(5) .
C11 C12 1.522(5) .
C12 C13 1.524(5) .
C13 C14 1.512(6) .
C14 C15 1.514(5) .
C16 C17 1.393(5) .
C17 C18 1.388(5) .
C18 C19 1.375(6) .
C19 C20 1.380(6) .
C21 C26 1.390(5) .
C21 C22 1.399(5) .
C21 C27 1.497(5) .
C22 C23 1.401(5) .
C23 C24 1.386(5) .
C23 C28 1.508(5) .
C24 C25 1.378(6) .
C25 C26 1.385(5) .
